data_2007041
loop_
_publ_author_name
'Fettinger, James C.'
'Mattamana, Sundeep P.'
'Poli, Rinaldo'

_publ_section_title
;
 Two Tetrahalooxomolybdate(V) Structures, [Ph~3~PNPPh~3~][MoOBr~4~] and
 [PPh~4~][MoOI~4~(H~2~ O)]
;
_journal_issue 2
_journal_name_full 'Acta Crystallographica Section C'
_journal_page_first 184
_journal_page_last 187
_journal_paper_doi 10.1107/S0108270197010718
_journal_volume 54
_journal_year 1998
_chemical_formula_iupac '(C24 H20 P)[Mo O I4 (H2 O)]'
_chemical_formula_sum 'C24 H22 I4 Mo O2 P'
_chemical_formula_weight 976.93
_chemical_name_systematic
;
tetraphenylphosphonium aquotetraiodooxomolybdate(V)
;
_space_group_IT_number 85
_symmetry_cell_setting tetragonal
_symmetry_space_group_name_Hall '-P 4a'
_symmetry_space_group_name_H-M 'P 4/n :2'
_audit_creation_method SHELXL
_cell_angle_alpha 90.00
_cell_angle_beta 90.00
_cell_angle_gamma 90.00
_cell_formula_units_Z 2
_cell_length_a 13.258(2)
_cell_length_b 13.258(2)
_cell_length_c 7.8926(15)
_cell_measurement_reflns_used 25
_cell_measurement_temperature 153(2)
_cell_measurement_theta_max 18.4
_cell_measurement_theta_min 9.3
_cell_volume 1387.3(4)
_computing_cell_refinement EXPRESS
_computing_data_collection 'EXPRESS (Enraf-Nonius, 19??)'
_computing_data_reduction 'XCAD-4 (Harms, 19??), SHELXTL (Siemens, 19??)'
_computing_molecular_graphics SHELXTL
_computing_publication_material SHELXTL
_computing_structure_refinement 'SHELXL93 (Sheldrick, 1993)'
_computing_structure_solution 'SHELXS86 (Sheldrick, 1990)'
_diffrn_ambient_temperature 153(2)
_diffrn_measurement_device 'Enraf-Nonius CAD-4'
_diffrn_measurement_method '\w/2\q scans'
_diffrn_radiation_monochromator graphite
_diffrn_radiation_source 'fine-focus sealed tube'
_diffrn_radiation_type MoK\a
_diffrn_radiation_wavelength 0.71073
_diffrn_reflns_av_R_equivalents 0.0398
_diffrn_reflns_av_sigmaI/netI 0.0289
_diffrn_reflns_limit_h_max 0
_diffrn_reflns_limit_h_min -15
_diffrn_reflns_limit_k_max 15
_diffrn_reflns_limit_k_min 0
_diffrn_reflns_limit_l_max 0
_diffrn_reflns_limit_l_min -9
_diffrn_reflns_number 1335
_diffrn_reflns_theta_max 24.96
_diffrn_reflns_theta_min 3.37
_diffrn_standards_decay_% 0
_diffrn_standards_interval_time 60
_diffrn_standards_number 3
_exptl_absorpt_coefficient_mu 5.000
_exptl_absorpt_correction_T_max 0.5618
_exptl_absorpt_correction_T_min 0.4769
_exptl_absorpt_correction_type integration
_exptl_crystal_colour 'Dark Brown'
_exptl_crystal_density_diffrn 2.339
_exptl_crystal_description Block
_exptl_crystal_F_000 902
_exptl_crystal_size_max 0.325
_exptl_crystal_size_mid 0.150
_exptl_crystal_size_min 0.125
_refine_diff_density_max 1.548
_refine_diff_density_min -1.458
_refine_ls_extinction_coef 0.0002(3)
_refine_ls_extinction_method 'SHELXL (Sheldrick, 1993)'
_refine_ls_goodness_of_fit_all 1.195
_refine_ls_goodness_of_fit_obs 1.254
_refine_ls_hydrogen_treatment noref
_refine_ls_matrix_type full
_refine_ls_number_parameters 77
_refine_ls_number_reflns 1225
_refine_ls_number_restraints 3
_refine_ls_restrained_S_all 1.194
_refine_ls_restrained_S_obs 1.252
_refine_ls_R_factor_all 0.0678
_refine_ls_R_factor_obs .0551
_refine_ls_shift/esd_max 0.000
_refine_ls_shift/esd_mean 0.000
_refine_ls_structure_factor_coef Fsqd
_refine_ls_weighting_details 'w = 1/[\s^2^(Fo^2^)+(0.0482P)^2^+17.3173P] where P=(Fo^2^+2Fc^2^)/3'
_refine_ls_weighting_scheme calc
_refine_ls_wR_factor_all 0.1266
_refine_ls_wR_factor_obs .1212
_reflns_number_observed 1031
_reflns_number_total 1225
_reflns_observed_criterion >2sigma(I)
_cod_data_source_file ta1139.cif
_cod_data_source_block UM233
_cod_depositor_comments
;
The following automatic conversions were performed:
'_symmetry_cell_setting' value 'Tetragonal' changed to 'tetragonal'
according to '/home/saulius/struct/CIF-dictionaries/cif_core.dic'
dictionary named 'cif_core.dic' version 2.4.1 from 2010-06-29.

Automatic conversion script
Id: cif_fix_enum 1527 2010-12-29 10:47:43Z saulius 

The following automatic conversions were performed:

'_symmetry_cell_setting' value 'Tetragonal' changed to 'tetragonal'
according to /home/saulius/struct/CIF-dictionaries/cif_core.dic
dictionary named 'cif_core.dic' version 2.4.1 from 2010-06-29.

Automatic conversion script
Id: cif_fix_values 1715 2011-07-08 13:25:40Z adriana 

The following automatic conversions were performed:

'_refine_ls_weighting_scheme' value 'calc w =
1/[\s^2^(Fo^2^)+(0.0482P)^2^+17.3173P] where P=(Fo^2^+2Fc^2^)/3' was
changed to 'calc'. New tag '_refine_ls_weighting_details' was
created. The value of the new tag was set to 'w =
1/[\s^2^(Fo^2^)+(0.0482P)^2^+17.3173P] where P=(Fo^2^+2Fc^2^)/3'.

Automatic conversion script
Id: cif_fix_values 3143 2015-03-26 13:38:13Z robertas 
;
_cod_original_sg_symbol_H-M 'P 4/n'
_cod_database_code 2007041

loop_
_symmetry_equiv_pos_as_xyz
'x, y, z'
'-x+1/2, -y+1/2, z'
'-y+1/2, x, z'
'y, -x+1/2, z'
'-x, -y, -z'
'x-1/2, y-1/2, -z'
'y-1/2, -x, -z'
'-y, x-1/2, -z'

loop_
_atom_site_aniso_label
_atom_site_aniso_U_11
_atom_site_aniso_U_22
_atom_site_aniso_U_33
_atom_site_aniso_U_12
_atom_site_aniso_U_13
_atom_site_aniso_U_23
I1 .0214(4) .0235(4) .0421(5) -.0042(2) .0066(3) -.0051(3)
Mo1 .0135(7) .0135(7) .027(2) .000 .000 .000
O11 .0135(7) .0135(7) .027(2) .000 .000 .000
O12 .0135(7) .0135(7) .027(2) .000 .000 .000
Mo2 .023(2) .023(2) .017(3) .000 .000 .000
O21 .023(2) .023(2) .017(3) .000 .000 .000
O22 .023(2) .023(2) .017(3) .000 .000 .000
P1 .0148(13) .0148(13) .020(2) .000 .000 .000
C1 .016(4) .020(5) .020(4) .002(4) -.001(4) .000(4)
C2 .021(5) .026(5) .027(5) -.001(4) .003(4) -.005(4)
C3 .041(6) .037(6) .029(6) -.002(5) .004(5) -.007(5)
C4 .020(5) .043(6) .039(6) .010(5) .007(5) .005(5)
C5 .027(5) .024(5) .033(6) -.006(4) .000(5) .009(5)
C6 .010(4) .020(5) .035(6) .003(3) -.005(4) .001(4)

loop_
_atom_site_label
_atom_site_fract_x
_atom_site_fract_y
_atom_site_fract_z
_atom_site_U_iso_or_equiv
_atom_site_thermal_displace_type
_atom_site_calc_flag
_atom_site_refinement_flags
_atom_site_occupancy
_atom_site_disorder_group
_atom_site_type_symbol
I1 .08406(5) .13377(5) .68544(9) .0290(3) Uani d . 1 . I
Mo1 .2500 .2500 .7318(3) .0180(5) Uani d SPD .71 . Mo
O11 .2500 .2500 .960(2) .0180(5) Uani d SPD .71 . O
O12 .2500 .2500 .436(2) .0180(5) Uani d SPD .71 . O
Mo2 .2500 .2500 .6061(8) .0208(12) Uani d SPD .29 . Mo
O21 .2500 .2500 .378(3) .0208(12) Uani d SPD .29 . O
O22 .2500 .2500 .900(3) .0208(12) Uani d SPD .29 . O
P1 -.2500 .2500 .5000 .0164(10) Uani d S 1 . P
C1 -.1435(7) .2447(7) .3622(12) .019(2) Uani d . 1 . C
C2 -.1413(7) .1727(8) .2332(13) .025(2) Uani d . 1 . C
H2 -.1944(7) .1249(8) .2243(13) .030 Uiso calc R 1 . H
C3 -.0634(9) .1706(9) .1193(14) .036(3) Uani d . 1 . C
H3 -.0616(9) .1205(9) .0332(14) .043 Uiso calc R 1 . H
C4 .0128(8) .2418(8) .1305(15) .034(3) Uani d . 1 . C
H4 .0664(8) .2412(8) .0507(15) .041 Uiso calc R 1 . H
C5 .0109(8) .3135(7) .2570(14) .028(2) Uani d . 1 . C
H5 .0631(8) .3625(7) .2630(14) .034 Uiso calc R 1 . H
C6 -.0668(6) .3150(7) .3766(13) .022(2) Uani d . 1 . C
H6 -.0670(6) .3632(7) .4658(13) .026 Uiso calc R 1 . H

loop_
_atom_type_symbol
_atom_type_description
_atom_type_scat_dispersion_real
_atom_type_scat_dispersion_imag
_atom_type_scat_source
C C 0.0033 0.0016 'International Tables Vol C Tables 4.2.6.8 and 6.1.1.4'
H H 0.0000 0.0000 'International Tables Vol C Tables 4.2.6.8 and 6.1.1.4'
O O 0.0106 0.0060 'International Tables Vol C Tables 4.2.6.8 and 6.1.1.4'
P P 0.1023 0.0942 'International Tables Vol C Tables 4.2.6.8 and 6.1.1.4'
Mo Mo -1.6832 0.6857 'International Tables Vol C Tables 4.2.6.8 and 6.1.1.4'
I I -0.4742 1.8119 'International Tables Vol C Tables 4.2.6.8 and 6.1.1.4'

loop_
_geom_angle_atom_site_label_1
_geom_angle_atom_site_label_2
_geom_angle_atom_site_label_3
_geom_angle_site_symmetry_1
_geom_angle_site_symmetry_3
_geom_angle
_geom_angle_publ_flag
Mo1 I1 Mo2 . . 20.88(13) no
Mo2 Mo1 O22 . . 180.000(12) no
Mo2 Mo1 O11 . . 180.000(7) no
O22 Mo1 O11 . . 0.000(6) no
Mo2 Mo1 O12 . . 0.000(3) no
O22 Mo1 O12 . . 180.000(6) no
O11 Mo1 O12 . . 180.000(5) no
Mo2 Mo1 I1 . . 82.25(6) no
O22 Mo1 I1 . . 97.75(6) no
O11 Mo1 I1 . . 97.75(6) yes
O12 Mo1 I1 . . 82.25(6) yes
Mo2 Mo1 I1 . 2 82.25(6) no
O22 Mo1 I1 . 2 97.75(6) no
O11 Mo1 I1 . 2 97.75(6) no
O12 Mo1 I1 . 2 82.25(6) no
I1 Mo1 I1 . 2 164.49(12) yes
Mo2 Mo1 I1 . 4 82.25(6) no
O22 Mo1 I1 . 4 97.75(6) no
O11 Mo1 I1 . 4 97.75(6) no
O12 Mo1 I1 . 4 82.25(6) no
I1 Mo1 I1 . 4 88.96(2) yes
I1 Mo1 I1 2 4 88.96(2) no
Mo2 Mo1 I1 . 3 82.25(6) no
O22 Mo1 I1 . 3 97.75(6) no
O11 Mo1 I1 . 3 97.75(6) no
O12 Mo1 I1 . 3 82.25(6) no
I1 Mo1 I1 . 3 88.96(2) no
I1 Mo1 I1 2 3 88.96(2) no
I1 Mo1 I1 4 3 164.49(12) no
Mo2 O12 Mo1 . . 0.0000(10) no
Mo1 Mo2 O12 . . 180.000(7) no
Mo1 Mo2 O21 . . 180.000(9) no
O12 Mo2 O21 . . 0.000(3) no
Mo1 Mo2 O22 . . 0.000(3) no
O12 Mo2 O22 . . 180.000(6) no
O21 Mo2 O22 . . 180.000(7) no
Mo1 Mo2 I1 . 2 76.88(13) no
O12 Mo2 I1 . 2 103.12(13) no
O21 Mo2 I1 . 2 103.12(13) no
O22 Mo2 I1 . 2 76.88(13) no
Mo1 Mo2 I1 . . 76.88(13) no
O12 Mo2 I1 . . 103.12(13) no
O21 Mo2 I1 . . 103.12(13) yes
O22 Mo2 I1 . . 76.88(13) yes
I1 Mo2 I1 2 . 153.8(3) yes
Mo1 Mo2 I1 . 4 76.88(13) no
O12 Mo2 I1 . 4 103.12(13) no
O21 Mo2 I1 . 4 103.12(13) no
O22 Mo2 I1 . 4 76.88(13) no
I1 Mo2 I1 2 4 87.04(6) no
I1 Mo2 I1 . 4 87.04(6) no
Mo1 Mo2 I1 . 3 76.88(13) no
O12 Mo2 I1 . 3 103.12(13) no
O21 Mo2 I1 . 3 103.12(13) no
O22 Mo2 I1 . 3 76.88(13) no
I1 Mo2 I1 2 3 87.04(6) no
I1 Mo2 I1 . 3 87.04(6) yes
I1 Mo2 I1 4 3 153.8(3) yes
Mo1 O22 Mo2 . . 0.0 no
C1 P1 C1 8_566 2_455 111.8(3) no
C1 P1 C1 8_566 7_556 104.9(6) no
C1 P1 C1 2_455 7_556 111.8(3) no
C1 P1 C1 8_566 . 111.8(3) no
C1 P1 C1 2_455 . 104.9(6) no
C1 P1 C1 7_556 . 111.8(3) no
C6 C1 C2 . . 120.4(9) no
C6 C1 P1 . . 120.3(7) no
C2 C1 P1 . . 119.2(7) no
C3 C2 C1 . . 120.6(9) no
C2 C3 C4 . . 119.6(10) no
C5 C4 C3 . . 120.2(10) no
C4 C5 C6 . . 120.8(9) no
C1 C6 C5 . . 118.4(9) no

loop_
_geom_bond_atom_site_label_1
_geom_bond_atom_site_label_2
_geom_bond_site_symmetry_2
_geom_bond_distance
_geom_bond_publ_flag
I1 Mo1 . 2.7107(8) yes
I1 Mo2 . 2.758(2) yes
Mo1 Mo2 . .992(6) no
Mo1 O22 . 1.33(3) no
Mo1 O11 . 1.80(2) yes
Mo1 O12 . 2.33(2) yes
Mo1 I1 2 2.7107(8) no
Mo1 I1 4 2.7107(8) no
Mo1 I1 3 2.7107(8) no
O12 Mo2 . 1.34(2) no
Mo2 O21 . 1.80(3) yes
Mo2 O22 . 2.32(3) yes
Mo2 I1 2 2.758(2) no
Mo2 I1 4 2.758(2) no
Mo2 I1 3 2.758(2) no
P1 C1 8_566 1.784(9) no
P1 C1 2_455 1.784(9) no
P1 C1 7_556 1.784(9) no
P1 C1 . 1.784(9) no
C1 C6 . 1.384(13) no
C1 C2 . 1.395(13) no
C2 C3 . 1.370(14) no
C3 C4 . 1.39(2) no
C4 C5 . 1.38(2) no
C5 C6 . 1.398(14) no
